data_7707898
loop_
_publ_author_name
'Weller, Ruth'
'Ruppach, Lutz'
'Shlyaykher, Alena'
'Tambornino, Frank'
'Werncke, C. Gunnar'

_publ_section_title
;
 Homoleptic quasilinear metal(i/ii) silylamides of Cr-Co with phenyl and
 allyl functions - impact of the oxidation state on secondary ligand
 interactions.
;
_journal_issue 31
_journal_name_full 'Dalton transactions (Cambridge, England : 2003)'
_journal_page_first 10947
_journal_page_last 10963
_journal_paper_doi 10.1039/d1dt01543e
_journal_volume 50
_journal_year 2021
_chemical_formula_moiety 'C46 H80 Co K N2 O6 Si2'
_chemical_formula_sum 'C46 H80 Co K N2 O6 Si2'
_chemical_formula_weight 911.33
_space_group_crystal_system monoclinic
_space_group_IT_number 14
_space_group_name_Hall '-P 2yn'
_space_group_name_H-M_alt 'P 1 21/n 1'
_atom_sites_solution_hydrogens mixed
_atom_sites_solution_primary dual
_audit_creation_date 2021-06-02
_audit_creation_method
;
Olex2 1.3
(compiled 2020.11.12 svn.r5f609507 for OlexSys, GUI svn.r6272)
;
_audit_update_record
;
2021-06-12 deposited with the CCDC.	2021-07-07 downloaded from the CCDC.
;
_cell_angle_alpha 90
_cell_angle_beta 110.376(3)
_cell_angle_gamma 90
_cell_formula_units_Z 4
_cell_length_a 13.0369(5)
_cell_length_b 22.1041(11)
_cell_length_c 18.2404(7)
_cell_measurement_reflns_used 10419
_cell_measurement_temperature 100
_cell_measurement_theta_max 26.748
_cell_measurement_theta_min 2.485
_cell_volume 4927.4(4)
_computing_cell_refinement 'X-Area Recipe 1.36.0.0 (STOE, 2020)'
_computing_data_collection 'X-Area WinXpose 2.0.22.0 (STOE, 2016)'
_computing_data_reduction 'X-Area X-Red 1.65.2.0 (STOE, 2020)'
_computing_molecular_graphics 'Olex2 1.3 (Dolomanov et al., 2009)'
_computing_publication_material 'Olex2 1.3 (Dolomanov et al., 2009)'
_computing_structure_refinement 'XL  (Sheldrick, 2008)'
_computing_structure_solution 'SHELXT  (Sheldrick, 2015)'
_diffrn_ambient_temperature 100.0
_diffrn_detector 'imaging plate area detector'
_diffrn_detector_area_resol_mean 6.67
_diffrn_detector_type 'STOE Imaging Plate'
_diffrn_measured_fraction_theta_full 0.999
_diffrn_measured_fraction_theta_max 0.993
_diffrn_measurement_device '2-circle diffractometer'
_diffrn_measurement_device_type 'STOE IPDS 2T'
_diffrn_measurement_method '\w scans'
_diffrn_radiation_collimation '0.5 mm, multiple pinhole'
_diffrn_radiation_monochromator 'planar graphite'
_diffrn_radiation_probe x-ray
_diffrn_radiation_type 'Mo K\a'
_diffrn_radiation_wavelength 0.71073
_diffrn_radiation_xray_symbol K-L~2,3~
_diffrn_reflns_av_R_equivalents 0.0402
_diffrn_reflns_av_unetI/netI 0.0362
_diffrn_reflns_Laue_measured_fraction_full 0.999
_diffrn_reflns_Laue_measured_fraction_max 0.993
_diffrn_reflns_limit_h_max 16
_diffrn_reflns_limit_h_min -16
_diffrn_reflns_limit_k_max 27
_diffrn_reflns_limit_k_min -27
_diffrn_reflns_limit_l_max 22
_diffrn_reflns_limit_l_min -23
_diffrn_reflns_number 39565
_diffrn_reflns_point_group_measured_fraction_full 0.999
_diffrn_reflns_point_group_measured_fraction_max 0.993
_diffrn_reflns_theta_full 25.242
_diffrn_reflns_theta_max 26.748
_diffrn_reflns_theta_min 2.485
_diffrn_source 'sealed X-ray tube, 12 x 0.4 mm LF focus'
_diffrn_source_target Mo
_diffrn_source_type 'STOE C-Tech Mo LFF X-Ray Tube'
_exptl_absorpt_coefficient_mu 0.527
_exptl_absorpt_correction_T_max 0.9512
_exptl_absorpt_correction_T_min 0.6344
_exptl_absorpt_correction_type sphere
_exptl_absorpt_process_details
;
X-Area LANA 1.71.6.0 (STOE, 2017) Statistics over combined scale factors for x file reflections:
       min. = 0.745 (run 1)   max. = 1.118 (run 1)    spread = 0.4
;
_exptl_crystal_colour 'clear dark brown'
_exptl_crystal_colour_lustre clear
_exptl_crystal_colour_modifier dark
_exptl_crystal_colour_primary brown
_exptl_crystal_density_diffrn 1.228
_exptl_crystal_description plate
_exptl_crystal_F_000 1968
_exptl_crystal_size_max 0.415
_exptl_crystal_size_mid 0.395
_exptl_crystal_size_min 0.101
_exptl_crystal_size_rad 0.062
_refine_diff_density_max 0.299
_refine_diff_density_min -0.325
_refine_diff_density_rms 0.052
_refine_ls_extinction_method none
_refine_ls_goodness_of_fit_ref 1.025
_refine_ls_hydrogen_treatment mixed
_refine_ls_matrix_type full
_refine_ls_number_parameters 589
_refine_ls_number_reflns 10419
_refine_ls_number_restraints 0
_refine_ls_restrained_S_all 1.025
_refine_ls_R_factor_all 0.0527
_refine_ls_R_factor_gt 0.0316
_refine_ls_shift/su_max 0.002
_refine_ls_shift/su_mean 0.000
_refine_ls_structure_factor_coef Fsqd
_refine_ls_weighting_details 'w=1/[\s^2^(Fo^2^)+(0.0365P)^2^+1.4049P] where P=(Fo^2^+2Fc^2^)/3'
_refine_ls_weighting_scheme calc
_refine_ls_wR_factor_gt 0.0703
_refine_ls_wR_factor_ref 0.0764
_reflns_Friedel_coverage 0.000
_reflns_number_gt 7952
_reflns_number_total 10419
_reflns_threshold_expression 'I > 2\s(I)'
_cod_data_source_file d1dt01543e2.cif
_cod_data_source_block k18c6_col4
_cod_depositor_comments 'Adding full bibliography for 7707896--7707917.cif.'
_cod_database_code 7707898
_shelx_shelxl_version_number 2016/6
_shelx_space_group_comment
;
The symmetry employed for this shelxl refinement is uniquely defined
by the following loop, which should always be used as a source of
symmetry information in preference to the above space-group names.
They are only intended as comments.
;
_shelx_estimated_absorpt_t_max 0.949
_shelx_estimated_absorpt_t_min 0.811
_olex2_refinement_description
;
1. Fixed Uiso
 At 1.2 times of:
  All C(H) groups, All C(H,H) groups
 At 1.5 times of:
  All C(H,H,H) groups
2.a Ternary CH refined with riding coordinates:
 C00F(H00F), C00I(H00I), C00J(H00J), C00N(H00N)
2.b Secondary CH2 refined with riding coordinates:
 C4(H4A,H4B), C014(H01G,H01H), C015(H01I,H01J), C016(H01K,H01L), C018(H01P,
 H01Q), C01B(H01X,H01Y), C01C(H01Z,H), C01E(H1,HC), C01F(H3,HD), C01G(H4,HE),
 C01H(H6,HF), C01L(H10,HM), C01M(H11,HN)
2.c Aromatic/amide H refined with riding coordinates:
 C00S(H00S), C00U(H00U), C00V(H00V), C00Y(H00Y), C010(H010), C012(H012)
2.d Idealised Me refined as rotating group:
 C00T(H00A,H00B,H00C), C00W(H00D,H00E,H00G), C00Z(H00H,H00K,H00L), C017(H01M,
 H01N,H01O), C019(H01R,H01S,H01T), C01A(H01U,H01V,H01W), C01D(H01,HA,HB),
 C01I(H7,HG,HH), C01J(H8,HI,HJ), C01K(H9,HK,HL)
;
_olex2_submission_special_instructions 'No special instructions were received'

loop_
_space_group_symop_operation_xyz
'x, y, z'
'-x+1/2, y+1/2, -z+1/2'
'-x, -y, -z'
'x-1/2, -y-1/2, z-1/2'

loop_
_atom_site_label
_atom_site_type_symbol
_atom_site_fract_x
_atom_site_fract_y
_atom_site_fract_z
_atom_site_U_iso_or_equiv
_atom_site_adp_type
_atom_site_occupancy
_atom_site_site_symmetry_order
_atom_site_calc_flag
_atom_site_refinement_flags_posn
_atom_site_refinement_flags_adp
_atom_site_refinement_flags_occupancy
_atom_site_disorder_assembly
_atom_site_disorder_group
Co1 Co 0.43615(2) 0.69170(2) 0.66728(2) 0.01397(6) Uani 1 1 d . . . . .
K1 K 0.07386(3) 0.70304(2) 0.74316(2) 0.02087(9) Uani 1 1 d . . . . .
Si1 Si 0.47034(4) 0.78428(2) 0.79615(3) 0.01537(10) Uani 1 1 d . . . . .
Si2 Si 0.59863(4) 0.58595(2) 0.69114(3) 0.01742(10) Uani 1 1 d . . . . .
O005 O -0.06075(11) 0.65509(6) 0.59620(7) 0.0256(3) Uani 1 1 d . . . . .
O006 O 0.02014(11) 0.58045(5) 0.72724(8) 0.0252(3) Uani 1 1 d . . . . .
O007 O 0.07175(11) 0.63270(5) 0.87227(7) 0.0247(3) Uani 1 1 d . . . . .
O008 O 0.06039(10) 0.82904(5) 0.76325(7) 0.0236(3) Uani 1 1 d . . . . .
O009 O -0.00239(11) 0.78001(6) 0.61268(8) 0.0253(3) Uani 1 1 d . . . . .
O00A O 0.14003(11) 0.75598(6) 0.89597(7) 0.0239(3) Uani 1 1 d . . . . .
N1 N 0.49259(11) 0.77375(6) 0.71094(8) 0.0149(3) Uani 1 1 d . . . . .
N2 N 0.47396(11) 0.60371(6) 0.69436(8) 0.0156(3) Uani 1 1 d . . . . .
C00D C 0.40004(14) 0.54791(7) 0.78195(10) 0.0170(3) Uani 1 1 d . . . . .
C8 C 0.39850(14) 0.56274(7) 0.70558(10) 0.0156(3) Uani 1 1 d . . . . .
C00F C 0.35851(14) 0.85093(8) 0.58142(10) 0.0182(4) Uani 1 1 d . . . . .
H00F H 0.339288 0.809162 0.593298 0.022 Uiso 1 1 calc R U . . .
C00G C 0.48153(14) 0.85858(7) 0.62080(10) 0.0163(3) Uani 1 1 d . . . . .
C6 C 0.43770(16) 0.69832(8) 0.55154(10) 0.0205(4) Uani 1 1 d . . . . .
C00I C 0.49187(15) 0.56979(8) 0.85399(10) 0.0194(4) Uani 1 1 d . . . . .
H00I H 0.532998 0.601792 0.836974 0.023 Uiso 1 1 calc R U . . .
C00J C 0.73336(14) 0.78309(8) 0.77006(10) 0.0203(4) Uani 1 1 d . . . . .
H00J H 0.686129 0.750479 0.779344 0.024 Uiso 1 1 calc R U . . .
C2 C 0.31675(14) 0.69708(8) 0.72634(10) 0.0174(3) Uani 1 1 d . . . . .
C7 C 0.54433(14) 0.81841(7) 0.68063(10) 0.0152(3) Uani 1 1 d . . . . .
C00M C 0.65980(14) 0.82617(8) 0.70973(10) 0.0176(4) Uani 1 1 d . . . . .
C00N C 0.31630(15) 0.54260(8) 0.55774(10) 0.0202(4) Uani 1 1 d . . . . .
H00N H 0.377894 0.570234 0.559595 0.024 Uiso 1 1 calc R U . . .
C3 C 0.26627(14) 0.69283(8) 0.64635(11) 0.0201(4) Uani 1 1 d . . . . .
C00P C 0.31556(14) 0.53613(7) 0.64066(10) 0.0173(3) Uani 1 1 d . . . . .
C1 C 0.32671(14) 0.75475(8) 0.77277(11) 0.0183(4) Uani 1 1 d . . . . .
C5 C 0.54492(15) 0.68874(8) 0.59659(10) 0.0189(4) Uani 1 1 d . . . . .
C00S C 0.31776(15) 0.51154(8) 0.79086(10) 0.0201(4) Uani 1 1 d . . . . .
H00S H 0.319310 0.502030 0.842022 0.024 Uiso 1 1 calc R U . . .
C00T C 0.56121(15) 0.73963(8) 0.88133(10) 0.0212(4) Uani 1 1 d . . . . .
H00A H 0.564150 0.697511 0.865396 0.032 Uiso 1 1 calc R U . . .
H00B H 0.531964 0.741090 0.924047 0.032 Uiso 1 1 calc R U . . .
H00C H 0.635035 0.756925 0.899097 0.032 Uiso 1 1 calc R U . . .
C00U C 0.23458(15) 0.50084(8) 0.65292(10) 0.0204(4) Uani 1 1 d . . . . .
H00U H 0.178112 0.484452 0.609092 0.025 Uiso 1 1 calc R U . . .
C00V C 0.70737(15) 0.87513(8) 0.68555(10) 0.0206(4) Uani 1 1 d . . . . .
H00V H 0.784489 0.880302 0.706621 0.025 Uiso 1 1 calc R U . . .
C00W C 0.71577(15) 0.61074(9) 0.77955(11) 0.0251(4) Uani 1 1 d . . . . .
H00D H 0.700115 0.650856 0.795979 0.038 Uiso 1 1 calc R U . . .
H00E H 0.782737 0.612563 0.766743 0.038 Uiso 1 1 calc R U . . .
H00G H 0.725666 0.581749 0.822118 0.038 Uiso 1 1 calc R U . . .
C4 C 0.60332(15) 0.62912(8) 0.60311(10) 0.0205(4) Uani 1 1 d . . . . .
H4A H 0.680413 0.636311 0.608077 0.025 Uiso 1 1 calc R U . . .
H4B H 0.568102 0.604968 0.555198 0.025 Uiso 1 1 calc R U . . .
C00Y C 0.64439(15) 0.91642(8) 0.63138(11) 0.0223(4) Uani 1 1 d . . . . .
H00Y H 0.677316 0.950625 0.617046 0.027 Uiso 1 1 calc R U . . .
C00Z C 0.32087(16) 0.85729(8) 0.49223(10) 0.0248(4) Uani 1 1 d . . . . .
H00H H 0.330925 0.899229 0.478653 0.037 Uiso 1 1 calc R U . . .
H00K H 0.243343 0.846381 0.469215 0.037 Uiso 1 1 calc R U . . .
H00L H 0.364268 0.830337 0.471825 0.037 Uiso 1 1 calc R U . . .
C010 C 0.23423(15) 0.48904(8) 0.72721(11) 0.0212(4) Uani 1 1 d . . . . .
H010 H 0.177201 0.465733 0.734341 0.025 Uiso 1 1 calc R U . . .
C011 C 0.48247(18) 0.86526(9) 0.82950(13) 0.0234(4) Uani 1 1 d . . . . .
C012 C 0.53281(15) 0.90702(8) 0.59852(10) 0.0201(4) Uani 1 1 d . . . . .
H012 H 0.489847 0.934298 0.559695 0.024 Uiso 1 1 calc R U . . .
C013 C 0.81865(16) 0.75284(9) 0.74181(12) 0.0248(4) Uani 1 1 d . . . . .
C014 C 0.13491(16) 0.85177(8) 0.83502(11) 0.0273(4) Uani 1 1 d . . . . .
H01G H 0.122842 0.895642 0.839370 0.033 Uiso 1 1 calc R U . . .
H01H H 0.211144 0.845666 0.837192 0.033 Uiso 1 1 calc R U . . .
C015 C -0.05334(17) 0.69159(9) 0.53394(11) 0.0279(4) Uani 1 1 d . . . . .
H01I H -0.103193 0.675858 0.483239 0.033 Uiso 1 1 calc R U . . .
H01J H 0.022284 0.690651 0.533344 0.033 Uiso 1 1 calc R U . . .
C016 C -0.08435(16) 0.75505(9) 0.54573(11) 0.0278(4) Uani 1 1 d . . . . .
H01K H -0.091033 0.779721 0.498987 0.033 Uiso 1 1 calc R U . . .
H01L H -0.155909 0.755270 0.553362 0.033 Uiso 1 1 calc R U . . .
C017 C 0.21092(16) 0.56887(8) 0.49906(11) 0.0272(4) Uani 1 1 d . . . . .
H01M H 0.148277 0.544608 0.499624 0.041 Uiso 1 1 calc R U . . .
H01N H 0.215300 0.568105 0.446516 0.041 Uiso 1 1 calc R U . . .
H01O H 0.201758 0.610693 0.513515 0.041 Uiso 1 1 calc R U . . .
C018 C 0.01032(16) 0.54676(8) 0.79088(12) 0.0282(4) Uani 1 1 d . . . . .
H01P H 0.023428 0.503289 0.784432 0.034 Uiso 1 1 calc R U . . .
H01Q H -0.064265 0.551345 0.792747 0.034 Uiso 1 1 calc R U . . .
C019 C 0.29484(15) 0.89560(8) 0.61342(11) 0.0252(4) Uani 1 1 d . . . . .
H01R H 0.314501 0.889468 0.669866 0.038 Uiso 1 1 calc R U . . .
H01S H 0.216150 0.888857 0.587471 0.038 Uiso 1 1 calc R U . . .
H01T H 0.313077 0.937067 0.603410 0.038 Uiso 1 1 calc R U . . .
C01A C 0.62031(16) 0.50260(8) 0.68048(12) 0.0264(4) Uani 1 1 d . . . . .
H01U H 0.594172 0.479813 0.716603 0.040 Uiso 1 1 calc R U . . .
H01V H 0.698450 0.494657 0.692626 0.040 Uiso 1 1 calc R U . . .
H01W H 0.579597 0.489979 0.626660 0.040 Uiso 1 1 calc R U . . .
C01B C 0.14015(17) 0.65645(9) 0.94560(11) 0.0284(4) Uani 1 1 d . . . . .
H01X H 0.217835 0.653589 0.949932 0.034 Uiso 1 1 calc R U . . .
H01Y H 0.130387 0.632758 0.988760 0.034 Uiso 1 1 calc R U . . .
C01C C -0.04855(17) 0.55777(9) 0.65345(12) 0.0301(4) Uani 1 1 d . . . . .
H01Z H -0.126324 0.561137 0.648720 0.036 Uiso 1 1 calc R U . . .
H H -0.031913 0.514629 0.648190 0.036 Uiso 1 1 calc R U . . .
C01D C 0.45123(17) 0.59768(9) 0.91573(11) 0.0274(4) Uani 1 1 d . . . . .
H01 H 0.398208 0.629726 0.891726 0.041 Uiso 1 1 calc R U . . .
HA H 0.513325 0.614829 0.958094 0.041 Uiso 1 1 calc R U . . .
HB H 0.416160 0.566354 0.936880 0.041 Uiso 1 1 calc R U . . .
C01E C 0.11026(17) 0.72110(9) 0.95143(11) 0.0273(4) Uani 1 1 d . . . . .
H1 H 0.030600 0.724547 0.940517 0.033 Uiso 1 1 calc R U . . .
HC H 0.149230 0.736432 1.004936 0.033 Uiso 1 1 calc R U . . .
C01F C 0.11611(16) 0.81852(8) 0.90054(12) 0.0270(4) Uani 1 1 d . . . . .
H3 H 0.163778 0.835304 0.951285 0.032 Uiso 1 1 calc R U . . .
HD H 0.039023 0.823386 0.896949 0.032 Uiso 1 1 calc R U . . .
C01G C -0.02787(17) 0.59430(8) 0.59122(12) 0.0286(4) Uani 1 1 d . . . . .
H4 H 0.050892 0.593035 0.598236 0.034 Uiso 1 1 calc R U . . .
HE H -0.069770 0.577376 0.539115 0.034 Uiso 1 1 calc R U . . .
C01H C 0.06138(17) 0.86428(8) 0.69789(12) 0.0294(4) Uani 1 1 d . . . . .
H6 H 0.133737 0.861107 0.691807 0.035 Uiso 1 1 calc R U . . .
HF H 0.047790 0.907345 0.706317 0.035 Uiso 1 1 calc R U . . .
C01I C 0.79029(16) 0.81507(9) 0.84796(11) 0.0293(4) Uani 1 1 d . . . . .
H7 H 0.839193 0.846439 0.840947 0.044 Uiso 1 1 calc R U . . .
HG H 0.832933 0.785588 0.886742 0.044 Uiso 1 1 calc R U . . .
HH H 0.735237 0.833699 0.866145 0.044 Uiso 1 1 calc R U . . .
C01J C 0.33734(17) 0.48123(8) 0.52623(11) 0.0280(4) Uani 1 1 d . . . . .
H8 H 0.406509 0.464425 0.561436 0.042 Uiso 1 1 calc R U . . .
HI H 0.341526 0.486663 0.474021 0.042 Uiso 1 1 calc R U . . .
HJ H 0.277412 0.453427 0.523105 0.042 Uiso 1 1 calc R U . . .
C01K C 0.57238(16) 0.51849(9) 0.89148(11) 0.0275(4) Uani 1 1 d . . . . .
H9 H 0.534882 0.487085 0.910552 0.041 Uiso 1 1 calc R U . . .
HK H 0.633748 0.534558 0.935336 0.041 Uiso 1 1 calc R U . . .
HL H 0.599919 0.501080 0.852500 0.041 Uiso 1 1 calc R U . . .
C01L C -0.02604(17) 0.84121(8) 0.62582(12) 0.0280(4) Uani 1 1 d . . . . .
H10 H -0.098139 0.843531 0.632461 0.034 Uiso 1 1 calc R U . . .
HM H -0.028880 0.866406 0.580284 0.034 Uiso 1 1 calc R U . . .
C01M C 0.09305(17) 0.57017(8) 0.86469(12) 0.0290(4) Uani 1 1 d . . . . .
H11 H 0.088282 0.547362 0.910098 0.035 Uiso 1 1 calc R U . . .
HN H 0.167661 0.564999 0.863063 0.035 Uiso 1 1 calc R U . . .
H6A H 0.4096(16) 0.7389(9) 0.5372(11) 0.023(5) Uiso 1 1 d . . . . .
H2 H 0.3319(15) 0.6609(9) 0.7553(11) 0.021(5) Uiso 1 1 d . . . . .
H6B H 0.3939(15) 0.6667(9) 0.5189(11) 0.019(5) Uiso 1 1 d . . . . .
H3A H 0.2422(16) 0.6544(9) 0.6231(11) 0.023(5) Uiso 1 1 d . . . . .
H3B H 0.2311(16) 0.7284(9) 0.6168(11) 0.023(5) Uiso 1 1 d . . . . .
H01D H 0.8616(17) 0.7228(9) 0.7778(12) 0.027(5) Uiso 1 1 d . . . . .
H01E H 0.8695(17) 0.7832(9) 0.7362(11) 0.024(5) Uiso 1 1 d . . . . .
H01F H 0.7839(17) 0.7309(9) 0.6909(12) 0.026(5) Uiso 1 1 d . . . . .
H1A H 0.2741(16) 0.7843(9) 0.7391(11) 0.021(5) Uiso 1 1 d . . . . .
H1B H 0.3092(17) 0.7474(9) 0.8191(12) 0.029(5) Uiso 1 1 d . . . . .
H5 H 0.5896(15) 0.7228(8) 0.6181(10) 0.016(5) Uiso 1 1 d . . . . .
H01A H 0.434(3) 0.8764(15) 0.843(2) 0.096(12) Uiso 1 1 d . . . . .
H01B H 0.485(3) 0.8911(14) 0.7911(19) 0.083(10) Uiso 1 1 d . . . . .
H01C H 0.551(3) 0.8754(15) 0.869(2) 0.098(11) Uiso 1 1 d . . . . .

loop_
_atom_site_aniso_label
_atom_site_aniso_U_11
_atom_site_aniso_U_22
_atom_site_aniso_U_33
_atom_site_aniso_U_23
_atom_site_aniso_U_13
_atom_site_aniso_U_12
Co1 0.01484(11) 0.01121(11) 0.01581(12) -0.00068(9) 0.00528(9) 0.00030(9)
K1 0.0232(2) 0.01700(18) 0.0223(2) 0.00006(15) 0.00780(16) -0.00154(15)
Si1 0.0159(2) 0.0138(2) 0.0171(2) -0.00158(18) 0.00659(19) 0.00039(18)
Si2 0.0186(2) 0.0153(2) 0.0205(2) 0.00179(19) 0.0094(2) 0.00359(18)
O005 0.0288(7) 0.0236(7) 0.0253(7) -0.0006(6) 0.0106(6) 0.0009(6)
O006 0.0277(7) 0.0182(6) 0.0293(7) 0.0000(5) 0.0094(6) -0.0033(5)
O007 0.0286(7) 0.0206(6) 0.0248(7) 0.0032(5) 0.0093(6) 0.0030(5)
O008 0.0260(7) 0.0181(6) 0.0284(7) 0.0001(5) 0.0113(6) -0.0040(5)
O009 0.0265(7) 0.0219(6) 0.0284(7) 0.0040(6) 0.0105(6) 0.0052(5)
O00A 0.0268(7) 0.0222(6) 0.0270(7) -0.0047(5) 0.0147(6) -0.0006(5)
N1 0.0154(7) 0.0128(7) 0.0176(7) -0.0014(6) 0.0071(6) -0.0010(5)
N2 0.0185(7) 0.0123(7) 0.0174(7) -0.0002(6) 0.0081(6) 0.0004(5)
C00D 0.0214(9) 0.0118(8) 0.0191(9) -0.0012(7) 0.0087(7) 0.0024(7)
C8 0.0180(9) 0.0110(8) 0.0189(8) 0.0004(7) 0.0078(7) 0.0032(6)
C00F 0.0180(9) 0.0150(8) 0.0201(9) 0.0007(7) 0.0048(7) 0.0010(7)
C00G 0.0187(9) 0.0142(8) 0.0165(8) -0.0029(7) 0.0068(7) 0.0000(7)
C6 0.0306(10) 0.0154(9) 0.0165(9) 0.0009(7) 0.0095(8) 0.0024(8)
C00I 0.0265(10) 0.0158(8) 0.0172(9) 0.0002(7) 0.0093(7) -0.0027(7)
C00J 0.0154(9) 0.0231(9) 0.0220(9) -0.0003(7) 0.0062(7) -0.0016(7)
C2 0.0154(9) 0.0147(8) 0.0251(9) 0.0008(7) 0.0109(7) 0.0012(7)
C7 0.0169(8) 0.0135(8) 0.0156(8) -0.0042(6) 0.0061(7) -0.0016(6)
C00M 0.0183(9) 0.0178(8) 0.0172(8) -0.0036(7) 0.0070(7) -0.0003(7)
C00N 0.0255(10) 0.0164(8) 0.0176(9) -0.0014(7) 0.0060(7) -0.0025(7)
C3 0.0155(8) 0.0176(9) 0.0271(10) -0.0038(8) 0.0074(7) -0.0018(7)
C00P 0.0209(9) 0.0119(8) 0.0195(9) 0.0007(7) 0.0077(7) 0.0032(7)
C1 0.0187(9) 0.0167(8) 0.0220(9) -0.0014(7) 0.0102(8) 0.0012(7)
C5 0.0263(10) 0.0158(8) 0.0193(9) -0.0009(7) 0.0137(8) -0.0017(7)
C00S 0.0253(10) 0.0171(8) 0.0214(9) 0.0020(7) 0.0126(8) 0.0015(7)
C00T 0.0240(10) 0.0209(9) 0.0191(9) 0.0008(7) 0.0079(7) 0.0012(7)
C00U 0.0199(9) 0.0162(8) 0.0225(9) -0.0018(7) 0.0041(7) -0.0005(7)
C00V 0.0165(9) 0.0223(9) 0.0243(9) -0.0053(7) 0.0087(7) -0.0042(7)
C00W 0.0203(10) 0.0250(10) 0.0308(10) 0.0029(8) 0.0099(8) 0.0028(7)
C4 0.0221(9) 0.0203(9) 0.0235(9) 0.0002(7) 0.0134(8) 0.0022(7)
C00Y 0.0284(10) 0.0159(8) 0.0268(10) -0.0010(7) 0.0148(8) -0.0048(7)
C00Z 0.0265(10) 0.0247(10) 0.0193(9) -0.0006(8) 0.0028(8) 0.0012(8)
C010 0.0206(9) 0.0168(8) 0.0285(10) 0.0012(7) 0.0116(8) -0.0018(7)
C011 0.0258(11) 0.0176(9) 0.0250(10) -0.0046(8) 0.0066(9) 0.0016(8)
C012 0.0247(10) 0.0154(8) 0.0204(9) 0.0001(7) 0.0082(8) 0.0007(7)
C013 0.0170(9) 0.0258(10) 0.0322(11) 0.0024(9) 0.0095(8) 0.0020(8)
C014 0.0259(10) 0.0208(9) 0.0380(11) -0.0096(8) 0.0147(9) -0.0036(8)
C015 0.0287(10) 0.0347(11) 0.0202(9) 0.0005(8) 0.0084(8) 0.0011(9)
C016 0.0273(11) 0.0332(11) 0.0228(10) 0.0051(8) 0.0085(8) 0.0047(8)
C017 0.0359(12) 0.0215(9) 0.0201(9) -0.0016(8) 0.0044(8) 0.0043(8)
C018 0.0306(11) 0.0175(9) 0.0398(12) 0.0062(8) 0.0166(9) 0.0021(8)
C019 0.0197(10) 0.0252(10) 0.0301(10) -0.0028(8) 0.0077(8) 0.0030(8)
C01A 0.0287(11) 0.0212(9) 0.0328(11) 0.0034(8) 0.0152(9) 0.0079(8)
C01B 0.0297(11) 0.0345(11) 0.0217(10) 0.0043(8) 0.0099(8) 0.0007(9)
C01C 0.0295(11) 0.0202(9) 0.0370(12) -0.0055(8) 0.0070(9) -0.0038(8)
C01D 0.0377(12) 0.0265(10) 0.0210(10) -0.0033(8) 0.0142(9) -0.0057(8)
C01E 0.0285(11) 0.0347(11) 0.0217(10) -0.0022(8) 0.0126(8) 0.0000(8)
C01F 0.0254(10) 0.0246(10) 0.0330(11) -0.0098(8) 0.0128(9) -0.0007(8)
C01G 0.0319(11) 0.0246(10) 0.0277(10) -0.0085(8) 0.0084(9) -0.0014(8)
C01H 0.0348(11) 0.0175(9) 0.0433(12) 0.0081(8) 0.0229(10) 0.0024(8)
C01I 0.0235(10) 0.0373(11) 0.0224(10) -0.0024(9) 0.0022(8) -0.0021(8)
C01J 0.0385(12) 0.0246(10) 0.0212(10) -0.0010(8) 0.0111(9) 0.0054(8)
C01K 0.0289(11) 0.0247(10) 0.0244(10) -0.0006(8) 0.0036(8) -0.0018(8)
C01L 0.0366(11) 0.0203(9) 0.0337(11) 0.0093(8) 0.0206(9) 0.0092(8)
C01M 0.0330(11) 0.0221(10) 0.0338(11) 0.0075(8) 0.0142(9) 0.0064(8)

loop_
_atom_type_symbol
_atom_type_description
_atom_type_scat_dispersion_real
_atom_type_scat_dispersion_imag
_atom_type_scat_source
C C 0.0033 0.0016 'International Tables Vol C Tables 4.2.6.8 and 6.1.1.4'
H H 0.0000 0.0000 'International Tables Vol C Tables 4.2.6.8 and 6.1.1.4'
Co Co 0.3494 0.9721 'International Tables Vol C Tables 4.2.6.8 and 6.1.1.4'
K K 0.2009 0.2494 'International Tables Vol C Tables 4.2.6.8 and 6.1.1.4'
N N 0.0061 0.0033 'International Tables Vol C Tables 4.2.6.8 and 6.1.1.4'
O O 0.0106 0.0060 'International Tables Vol C Tables 4.2.6.8 and 6.1.1.4'
Si Si 0.0817 0.0704 'International Tables Vol C Tables 4.2.6.8 and 6.1.1.4'

loop_
_geom_angle_atom_site_label_1
_geom_angle_atom_site_label_2
_geom_angle_atom_site_label_3
_geom_angle
_geom_angle_site_symmetry_1
_geom_angle_site_symmetry_3
_geom_angle_publ_flag
N1 Co1 N2 138.08(6) . . ?
N1 Co1 C6 101.68(6) . . ?
N1 Co1 C2 88.91(6) . . ?
N1 Co1 C3 106.05(6) . . ?
N1 Co1 C5 92.11(6) . . ?
N2 Co1 C6 102.89(6) . . ?
N2 Co1 C2 94.98(6) . . ?
N2 Co1 C3 101.91(7) . . ?
N2 Co1 C5 87.89(6) . . ?
C6 Co1 C2 137.92(7) . . ?
C6 Co1 C5 36.61(7) . . ?
C2 Co1 C5 174.49(7) . . ?
C3 Co1 C6 101.06(7) . . ?
C3 Co1 C2 37.41(7) . . ?
C3 Co1 C5 137.33(7) . . ?
O005 K1 O00A 161.04(4) . . ?
O005 K1 C2 101.25(4) . . ?
O005 K1 C1 121.86(4) . . ?
O005 K1 C013 80.65(4) . 1_455 ?
O005 K1 H1B 137.6(4) . . ?
O006 K1 O005 59.36(4) . . ?
O006 K1 O007 58.53(4) . . ?
O006 K1 O008 161.38(4) . . ?
O006 K1 O009 119.88(4) . . ?
O006 K1 O00A 118.54(4) . . ?
O006 K1 C2 99.58(4) . . ?
O006 K1 C1 123.07(4) . . ?
O006 K1 C013 95.81(4) . 1_455 ?
O006 K1 H1B 122.4(4) . . ?
O007 K1 O005 113.42(4) . . ?
O007 K1 O00A 60.11(4) . . ?
O007 K1 C2 110.14(4) . . ?
O007 K1 C1 110.32(4) . . ?
O007 K1 C013 83.91(4) . 1_455 ?
O007 K1 H1B 95.6(4) . . ?
O008 K1 O005 116.33(4) . . ?
O008 K1 O007 114.52(4) . . ?
O008 K1 O00A 58.80(4) . . ?
O008 K1 C2 99.04(4) . . ?
O008 K1 C1 75.20(4) . . ?
O008 K1 C013 65.68(4) . 1_455 ?
O008 K1 H1B 73.9(4) . . ?
O009 K1 O005 60.53(4) . . ?
O009 K1 O007 159.09(4) . . ?
O009 K1 O008 59.53(4) . . ?
O009 K1 O00A 118.33(4) . . ?
O009 K1 C2 90.77(4) . . ?
O009 K1 C1 88.17(4) . . ?
O009 K1 C013 75.42(4) . 1_455 ?
O009 K1 H1B 101.1(4) . . ?
O00A K1 C2 97.68(4) . . ?
O00A K1 C1 75.98(4) . . ?
O00A K1 C013 80.89(4) . 1_455 ?
O00A K1 H1B 60.9(4) . . ?
C2 K1 C1 26.29(4) . . ?
C2 K1 C013 163.09(5) . 1_455 ?
C2 K1 H1B 37.6(4) . . ?
C1 K1 C013 140.73(5) . 1_455 ?
C1 K1 H1B 16.5(4) . . ?
C013 K1 H1B 134.8(4) 1_455 . ?
N1 Si1 C1 102.63(8) . . ?
N1 Si1 C00T 115.33(8) . . ?
N1 Si1 C011 113.95(9) . . ?
C00T Si1 C1 107.24(8) . . ?
C00T Si1 C011 106.01(9) . . ?
C011 Si1 C1 111.58(9) . . ?
N2 Si2 C00W 113.99(8) . . ?
N2 Si2 C4 103.19(7) . . ?
N2 Si2 C01A 114.25(8) . . ?
C00W Si2 C4 109.02(9) . . ?
C00W Si2 C01A 105.54(9) . . ?
C01A Si2 C4 110.86(8) . . ?
C015 O005 K1 110.44(10) . . ?
C01G O005 K1 108.11(11) . . ?
C01G O005 C015 112.25(14) . . ?
C018 O006 K1 120.98(11) . . ?
C018 O006 C01C 112.44(14) . . ?
C01C O006 K1 119.55(10) . . ?
C01B O007 K1 113.25(10) . . ?
C01B O007 C01M 111.64(14) . . ?
C01M O007 K1 113.15(10) . . ?
C014 O008 K1 114.49(10) . . ?
C014 O008 C01H 111.95(14) . . ?
C01H O008 K1 114.26(10) . . ?
C016 O009 K1 115.48(10) . . ?
C016 O009 C01L 111.71(14) . . ?
C01L O009 K1 117.73(10) . . ?
C01E O00A K1 113.85(10) . . ?
C01F O00A K1 117.06(11) . . ?
C01F O00A C01E 111.28(13) . . ?
Si1 N1 Co1 109.33(7) . . ?
C7 N1 Co1 129.28(11) . . ?
C7 N1 Si1 121.39(11) . . ?
Si2 N2 Co1 111.68(7) . . ?
C8 N2 Co1 122.14(11) . . ?
C8 N2 Si2 125.84(11) . . ?
C8 C00D C00I 120.81(15) . . ?
C00S C00D C8 119.81(16) . . ?
C00S C00D C00I 119.36(15) . . ?
N2 C8 C00D 121.28(15) . . ?
N2 C8 C00P 120.89(15) . . ?
C00P C8 C00D 117.80(15) . . ?
C00G C00F H00F 107.6 . . ?
C00G C00F C00Z 112.72(14) . . ?
C00G C00F C019 111.77(14) . . ?
C00Z C00F H00F 107.6 . . ?
C019 C00F H00F 107.6 . . ?
C019 C00F C00Z 109.25(15) . . ?
C7 C00G C00F 121.53(15) . . ?
C012 C00G C00F 118.74(15) . . ?
C012 C00G C7 119.71(16) . . ?
Co1 C6 H6A 101.5(11) . . ?
Co1 C6 H6B 110.8(11) . . ?
C5 C6 Co1 75.74(10) . . ?
C5 C6 H6A 121.1(12) . . ?
C5 C6 H6B 121.3(11) . . ?
H6A C6 H6B 114.6(16) . . ?
C00D C00I H00I 107.7 . . ?
C00D C00I C01D 113.26(15) . . ?
C00D C00I C01K 111.21(14) . . ?
C01D C00I H00I 107.7 . . ?
C01D C00I C01K 109.14(15) . . ?
C01K C00I H00I 107.7 . . ?
C00M C00J H00J 107.7 . . ?
C00M C00J C013 112.30(15) . . ?
C00M C00J C01I 111.32(15) . . ?
C013 C00J H00J 107.7 . . ?
C01I C00J H00J 107.7 . . ?
C01I C00J C013 109.89(15) . . ?
Co1 C2 K1 157.43(8) . . ?
Co1 C2 H2 100.6(11) . . ?
K1 C2 H2 90.2(12) . . ?
C3 C2 Co1 68.52(10) . . ?
C3 C2 K1 88.92(10) . . ?
C3 C2 C1 124.52(16) . . ?
C3 C2 H2 117.8(12) . . ?
C1 C2 Co1 112.69(11) . . ?
C1 C2 K1 79.13(9) . . ?
C1 C2 H2 116.3(11) . . ?
N1 C7 C00G 120.68(15) . . ?
N1 C7 C00M 121.74(15) . . ?
C00M C7 C00G 117.56(15) . . ?
C7 C00M C00J 120.99(15) . . ?
C00V C00M C00J 118.59(16) . . ?
C00V C00M C7 120.37(16) . . ?
C00P C00N H00N 107.8 . . ?
C00P C00N C017 114.54(15) . . ?
C00P C00N C01J 110.65(14) . . ?
C017 C00N H00N 107.8 . . ?
C017 C00N C01J 107.89(15) . . ?
C01J C00N H00N 107.8 . . ?
Co1 C3 H3A 103.4(12) . . ?
Co1 C3 H3B 111.9(12) . . ?
C2 C3 Co1 74.07(10) . . ?
C2 C3 H3A 119.6(12) . . ?
C2 C3 H3B 119.4(11) . . ?
H3A C3 H3B 117.0(16) . . ?
C8 C00P C00N 121.46(15) . . ?
C00U C00P C8 119.79(16) . . ?
C00U C00P C00N 118.67(15) . . ?
K1 C1 H1A 72.2(11) . . ?
K1 C1 H1B 64.1(12) . . ?
Si1 C1 K1 176.42(9) . . ?
Si1 C1 H1A 109.3(11) . . ?
Si1 C1 H1B 112.3(12) . . ?
C2 C1 K1 74.58(9) . . ?
C2 C1 Si1 107.67(11) . . ?
C2 C1 H1A 107.7(11) . . ?
C2 C1 H1B 110.5(12) . . ?
H1A C1 H1B 109.3(17) . . ?
Co1 C5 H5 99.2(11) . . ?
C6 C5 Co1 67.65(10) . . ?
C6 C5 C4 124.42(16) . . ?
C6 C5 H5 118.5(11) . . ?
C4 C5 Co1 112.75(11) . . ?
C4 C5 H5 116.2(11) . . ?
C00D C00S H00S 119.2 . . ?
C010 C00S C00D 121.60(16) . . ?
C010 C00S H00S 119.2 . . ?
Si1 C00T H00A 109.5 . . ?
Si1 C00T H00B 109.5 . . ?
Si1 C00T H00C 109.5 . . ?
H00A C00T H00B 109.5 . . ?
H00A C00T H00C 109.5 . . ?
H00B C00T H00C 109.5 . . ?
C00P C00U H00U 119.2 . . ?
C010 C00U C00P 121.68(17) . . ?
C010 C00U H00U 119.2 . . ?
C00M C00V H00V 119.4 . . ?
C00Y C00V C00M 121.27(17) . . ?
C00Y C00V H00V 119.4 . . ?
Si2 C00W H00D 109.5 . . ?
Si2 C00W H00E 109.5 . . ?
Si2 C00W H00G 109.5 . . ?
H00D C00W H00E 109.5 . . ?
H00D C00W H00G 109.5 . . ?
H00E C00W H00G 109.5 . . ?
Si2 C4 H4A 109.6 . . ?
Si2 C4 H4B 109.6 . . ?
C5 C4 Si2 110.14(11) . . ?
C5 C4 H4A 109.6 . . ?
C5 C4 H4B 109.6 . . ?
H4A C4 H4B 108.1 . . ?
C00V C00Y H00Y 120.6 . . ?
C012 C00Y C00V 118.90(16) . . ?
C012 C00Y H00Y 120.6 . . ?
C00F C00Z H00H 109.5 . . ?
C00F C00Z H00K 109.5 . . ?
C00F C00Z H00L 109.5 . . ?
H00H C00Z H00K 109.5 . . ?
H00H C00Z H00L 109.5 . . ?
H00K C00Z H00L 109.5 . . ?
C00S C010 C00U 119.11(16) . . ?
C00S C010 H010 120.4 . . ?
C00U C010 H010 120.4 . . ?
Si1 C011 H01A 114(3) . . ?
Si1 C011 H01B 111.6(19) . . ?
Si1 C011 H01C 114(2) . . ?
H01A C011 H01B 107(3) . . ?
H01A C011 H01C 110(3) . . ?
H01B C011 H01C 98(3) . . ?
C00G C012 H012 119.1 . . ?
C00Y C012 C00G 121.83(16) . . ?
C00Y C012 H012 119.1 . . ?
K1 C013 H01D 56.8(12) 1_655 . ?
K1 C013 H01E 62.4(12) 1_655 . ?
K1 C013 H01F 88.6(11) 1_655 . ?
C00J C013 K1 159.26(13) . 1_655 ?
C00J C013 H01D 112.9(12) . . ?
C00J C013 H01E 109.6(12) . . ?
C00J C013 H01F 112.0(12) . . ?
H01D C013 H01E 106.9(17) . . ?
H01D C013 H01F 105.4(16) . . ?
H01E C013 H01F 109.9(16) . . ?
O008 C014 H01G 110.1 . . ?
O008 C014 H01H 110.1 . . ?
O008 C014 C01F 108.22(15) . . ?
H01G C014 H01H 108.4 . . ?
C01F C014 H01G 110.1 . . ?
C01F C014 H01H 110.1 . . ?
O005 C015 H01I 110.0 . . ?
O005 C015 H01J 110.0 . . ?
O005 C015 C016 108.67(15) . . ?
H01I C015 H01J 108.3 . . ?
C016 C015 H01I 110.0 . . ?
C016 C015 H01J 110.0 . . ?
O009 C016 C015 109.07(15) . . ?
O009 C016 H01K 109.9 . . ?
O009 C016 H01L 109.9 . . ?
C015 C016 H01K 109.9 . . ?
C015 C016 H01L 109.9 . . ?
H01K C016 H01L 108.3 . . ?
C00N C017 H01M 109.5 . . ?
C00N C017 H01N 109.5 . . ?
C00N C017 H01O 109.5 . . ?
H01M C017 H01N 109.5 . . ?
H01M C017 H01O 109.5 . . ?
H01N C017 H01O 109.5 . . ?
O006 C018 H01P 110.1 . . ?
O006 C018 H01Q 110.1 . . ?
O006 C018 C01M 108.19(15) . . ?
H01P C018 H01Q 108.4 . . ?
C01M C018 H01P 110.1 . . ?
C01M C018 H01Q 110.1 . . ?
C00F C019 H01R 109.5 . . ?
C00F C019 H01S 109.5 . . ?
C00F C019 H01T 109.5 . . ?
H01R C019 H01S 109.5 . . ?
H01R C019 H01T 109.5 . . ?
H01S C019 H01T 109.5 . . ?
Si2 C01A H01U 109.5 . . ?
Si2 C01A H01V 109.5 . . ?
Si2 C01A H01W 109.5 . . ?
H01U C01A H01V 109.5 . . ?
H01U C01A H01W 109.5 . . ?
H01V C01A H01W 109.5 . . ?
O007 C01B H01X 109.9 . . ?
O007 C01B H01Y 109.9 . . ?
O007 C01B C01E 109.00(16) . . ?
H01X C01B H01Y 108.3 . . ?
C01E C01B H01X 109.9 . . ?
C01E C01B H01Y 109.9 . . ?
O006 C01C H01Z 110.1 . . ?
O006 C01C H 110.1 . . ?
O006 C01C C01G 107.94(15) . . ?
H01Z C01C H 108.4 . . ?
C01G C01C H01Z 110.1 . . ?
C01G C01C H 110.1 . . ?
C00I C01D H01 109.5 . . ?
C00I C01D HA 109.5 . . ?
C00I C01D HB 109.5 . . ?
H01 C01D HA 109.5 . . ?
H01 C01D HB 109.5 . . ?
HA C01D HB 109.5 . . ?
O00A C01E C01B 108.88(15) . . ?
O00A C01E H1 109.9 . . ?
O00A C01E HC 109.9 . . ?
C01B C01E H1 109.9 . . ?
C01B C01E HC 109.9 . . ?
H1 C01E HC 108.3 . . ?
O00A C01F C014 109.28(15) . . ?
O00A C01F H3 109.8 . . ?
O00A C01F HD 109.8 . . ?
C014 C01F H3 109.8 . . ?
C014 C01F HD 109.8 . . ?
H3 C01F HD 108.3 . . ?
O005 C01G C01C 108.92(15) . . ?
O005 C01G H4 109.9 . . ?
O005 C01G HE 109.9 . . ?
C01C C01G H4 109.9 . . ?
C01C C01G HE 109.9 . . ?
H4 C01G HE 108.3 . . ?
O008 C01H H6 109.9 . . ?
O008 C01H HF 109.9 . . ?
O008 C01H C01L 108.77(15) . . ?
H6 C01H HF 108.3 . . ?
C01L C01H H6 109.9 . . ?
C01L C01H HF 109.9 . . ?
C00J C01I H7 109.5 . . ?
C00J C01I HG 109.5 . . ?
C00J C01I HH 109.5 . . ?
H7 C01I HG 109.5 . . ?
H7 C01I HH 109.5 . . ?
HG C01I HH 109.5 . . ?
C00N C01J H8 109.5 . . ?
C00N C01J HI 109.5 . . ?
C00N C01J HJ 109.5 . . ?
H8 C01J HI 109.5 . . ?
H8 C01J HJ 109.5 . . ?
HI C01J HJ 109.5 . . ?
C00I C01K H9 109.5 . . ?
C00I C01K HK 109.5 . . ?
C00I C01K HL 109.5 . . ?
H9 C01K HK 109.5 . . ?
H9 C01K HL 109.5 . . ?
HK C01K HL 109.5 . . ?
O009 C01L C01H 109.11(16) . . ?
O009 C01L H10 109.9 . . ?
O009 C01L HM 109.9 . . ?
C01H C01L H10 109.9 . . ?
C01H C01L HM 109.9 . . ?
H10 C01L HM 108.3 . . ?
O007 C01M C018 108.62(16) . . ?
O007 C01M H11 110.0 . . ?
O007 C01M HN 110.0 . . ?
C018 C01M H11 110.0 . . ?
C018 C01M HN 110.0 . . ?
H11 C01M HN 108.3 . . ?

loop_
_geom_bond_atom_site_label_1
_geom_bond_atom_site_label_2
_geom_bond_distance
_geom_bond_site_symmetry_2
_geom_bond_publ_flag
Co1 N1 2.0142(14) . ?
Co1 N2 2.0248(14) . ?
Co1 C6 2.1233(17) . ?
Co1 C2 2.1830(16) . ?
Co1 C3 2.1125(18) . ?
Co1 C5 2.2249(17) . ?
K1 O005 2.8482(14) . ?
K1 O006 2.7885(13) . ?
K1 O007 2.8301(13) . ?
K1 O008 2.8225(13) . ?
K1 O009 2.8105(13) . ?
K1 O00A 2.8651(13) . ?
K1 C2 3.2887(17) . ?
K1 C1 3.3503(18) . ?
K1 C013 3.4964(19) 1_455 ?
K1 H1B 3.06(2) . ?
Si1 N1 1.6936(14) . ?
Si1 C1 1.8863(18) . ?
Si1 C00T 1.8735(18) . ?
Si1 C011 1.8794(19) . ?
Si2 N2 1.6929(14) . ?
Si2 C00W 1.876(2) . ?
Si2 C4 1.8871(18) . ?
Si2 C01A 1.8842(18) . ?
O005 C015 1.423(2) . ?
O005 C01G 1.423(2) . ?
O006 C018 1.422(2) . ?
O006 C01C 1.423(2) . ?
O007 C01B 1.424(2) . ?
O007 C01M 1.426(2) . ?
O008 C014 1.423(2) . ?
O008 C01H 1.428(2) . ?
O009 C016 1.424(2) . ?
O009 C01L 1.426(2) . ?
O00A C01E 1.429(2) . ?
O00A C01F 1.426(2) . ?
N1 C7 1.412(2) . ?
N2 C8 1.403(2) . ?
C00D C8 1.424(2) . ?
C00D C00I 1.516(2) . ?
C00D C00S 1.395(2) . ?
C8 C00P 1.423(2) . ?
C00F H00F 1.0000 . ?
C00F C00G 1.521(2) . ?
C00F C00Z 1.533(2) . ?
C00F C019 1.530(2) . ?
C00G C7 1.424(2) . ?
C00G C012 1.396(2) . ?
C6 C5 1.369(3) . ?
C6 H6A 0.97(2) . ?
C6 H6B 0.965(19) . ?
C00I H00I 1.0000 . ?
C00I C01D 1.531(2) . ?
C00I C01K 1.535(3) . ?
C00J H00J 1.0000 . ?
C00J C00M 1.517(2) . ?
C00J C013 1.532(2) . ?
C00J C01I 1.528(3) . ?
C2 C3 1.379(3) . ?
C2 C1 1.511(2) . ?
C2 H2 0.94(2) . ?
C7 C00M 1.422(2) . ?
C00M C00V 1.393(2) . ?
C00N H00N 1.0000 . ?
C00N C00P 1.523(2) . ?
C00N C017 1.532(3) . ?
C00N C01J 1.535(2) . ?
C3 H3A 0.95(2) . ?
C3 H3B 0.97(2) . ?
C00P C00U 1.392(2) . ?
C1 H1A 0.99(2) . ?
C1 H1B 0.96(2) . ?
C5 C4 1.506(2) . ?
C5 H5 0.949(19) . ?
C00S H00S 0.9500 . ?
C00S C010 1.379(3) . ?
C00T H00A 0.9800 . ?
C00T H00B 0.9800 . ?
C00T H00C 0.9800 . ?
C00U H00U 0.9500 . ?
C00U C010 1.381(2) . ?
C00V H00V 0.9500 . ?
C00V C00Y 1.385(3) . ?
C00W H00D 0.9800 . ?
C00W H00E 0.9800 . ?
C00W H00G 0.9800 . ?
C4 H4A 0.9900 . ?
C4 H4B 0.9900 . ?
C00Y H00Y 0.9500 . ?
C00Y C012 1.382(3) . ?
C00Z H00H 0.9800 . ?
C00Z H00K 0.9800 . ?
C00Z H00L 0.9800 . ?
C010 H010 0.9500 . ?
C011 H01A 0.79(4) . ?
C011 H01B 0.91(3) . ?
C011 H01C 0.96(4) . ?
C012 H012 0.9500 . ?
C013 H01D 0.96(2) . ?
C013 H01E 0.97(2) . ?
C013 H01F 1.01(2) . ?
C014 H01G 0.9900 . ?
C014 H01H 0.9900 . ?
C014 C01F 1.494(3) . ?
C015 H01I 0.9900 . ?
C015 H01J 0.9900 . ?
C015 C016 1.496(3) . ?
C016 H01K 0.9900 . ?
C016 H01L 0.9900 . ?
C017 H01M 0.9800 . ?
C017 H01N 0.9800 . ?
C017 H01O 0.9800 . ?
C018 H01P 0.9900 . ?
C018 H01Q 0.9900 . ?
C018 C01M 1.494(3) . ?
C019 H01R 0.9800 . ?
C019 H01S 0.9800 . ?
C019 H01T 0.9800 . ?
C01A H01U 0.9800 . ?
C01A H01V 0.9800 . ?
C01A H01W 0.9800 . ?
C01B H01X 0.9900 . ?
C01B H01Y 0.9900 . ?
C01B C01E 1.495(3) . ?
C01C H01Z 0.9900 . ?
C01C H 0.9900 . ?
C01C C01G 1.492(3) . ?
C01D H01 0.9800 . ?
C01D HA 0.9800 . ?
C01D HB 0.9800 . ?
C01E H1 0.9900 . ?
C01E HC 0.9900 . ?
C01F H3 0.9900 . ?
C01F HD 0.9900 . ?
C01G H4 0.9900 . ?
C01G HE 0.9900 . ?
C01H H6 0.9900 . ?
C01H HF 0.9900 . ?
C01H C01L 1.498(3) . ?
C01I H7 0.9800 . ?
C01I HG 0.9800 . ?
C01I HH 0.9800 . ?
C01J H8 0.9800 . ?
C01J HI 0.9800 . ?
C01J HJ 0.9800 . ?
C01K H9 0.9800 . ?
C01K HK 0.9800 . ?
C01K HL 0.9800 . ?
C01L H10 0.9900 . ?
C01L HM 0.9900 . ?
C01M H11 0.9900 . ?
C01M HN 0.9900 . ?

loop_
_geom_torsion_atom_site_label_1
_geom_torsion_atom_site_label_2
_geom_torsion_atom_site_label_3
_geom_torsion_atom_site_label_4
_geom_torsion
_geom_torsion_site_symmetry_1
_geom_torsion_site_symmetry_2
_geom_torsion_site_symmetry_3
_geom_torsion_site_symmetry_4
_geom_torsion_publ_flag
Co1 N1 C7 C00G 81.53(18) . . . . ?
Co1 N1 C7 C00M -100.22(17) . . . . ?
Co1 N2 C8 C00D -98.17(17) . . . . ?
Co1 N2 C8 C00P 79.78(17) . . . . ?
Co1 C6 C5 C4 103.01(16) . . . . ?
Co1 C2 C1 K1 159.87(10) . . . . ?
Co1 C2 C1 Si1 -23.05(15) . . . . ?
Co1 C5 C4 Si2 -17.12(16) . . . . ?
K1 O005 C015 C016 -56.72(16) . . . . ?
K1 O005 C01G C01C 63.58(16) . . . . ?
K1 O006 C018 C01M -34.96(19) . . . . ?
K1 O006 C01C C01G 31.72(19) . . . . ?
K1 O007 C01B C01E 53.55(16) . . . . ?
K1 O007 C01M C018 -57.21(17) . . . . ?
K1 O008 C014 C01F -56.57(16) . . . . ?
K1 O008 C01H C01L 53.01(17) . . . . ?
K1 O009 C016 C015 -43.38(17) . . . . ?
K1 O009 C01L C01H 41.53(18) . . . . ?
K1 O00A C01E C01B 46.74(17) . . . . ?
K1 O00A C01F C014 -39.39(18) . . . . ?
K1 C2 C3 Co1 179.45(6) . . . . ?
K1 C2 C1 Si1 177.09(10) . . . . ?
Si1 N1 C7 C00G -99.04(16) . . . . ?
Si1 N1 C7 C00M 79.21(18) . . . . ?
Si2 N2 C8 C00D 89.16(18) . . . . ?
Si2 N2 C8 C00P -92.89(18) . . . . ?
O005 C015 C016 O009 68.37(19) . . . . ?
O006 C018 C01M O007 59.8(2) . . . . ?
O006 C01C C01G O005 -64.4(2) . . . . ?
O007 C01B C01E O00A -67.95(19) . . . . ?
O008 C014 C01F O00A 63.07(19) . . . . ?
O008 C01H C01L O009 -62.20(19) . . . . ?
N1 Si1 C1 C2 42.26(13) . . . . ?
N1 C7 C00M C00J 5.3(2) . . . . ?
N1 C7 C00M C00V -172.13(15) . . . . ?
N2 Si2 C4 C5 35.52(14) . . . . ?
N2 C8 C00P C00N 10.2(2) . . . . ?
N2 C8 C00P C00U -173.04(15) . . . . ?
C00D C8 C00P C00N -171.82(15) . . . . ?
C00D C8 C00P C00U 5.0(2) . . . . ?
C00D C00S C010 C00U 2.6(3) . . . . ?
C8 C00D C00I C01D 132.56(16) . . . . ?
C8 C00D C00I C01K -104.11(18) . . . . ?
C8 C00D C00S C010 0.3(3) . . . . ?
C8 C00P C00U C010 -2.2(3) . . . . ?
C00F C00G C7 N1 -6.5(2) . . . . ?
C00F C00G C7 C00M 175.17(14) . . . . ?
C00F C00G C012 C00Y -179.46(16) . . . . ?
C00G C7 C00M C00J -176.39(15) . . . . ?
C00G C7 C00M C00V 6.2(2) . . . . ?
C6 C5 C4 Si2 -94.85(18) . . . . ?
C00I C00D C8 N2 -7.7(2) . . . . ?
C00I C00D C8 C00P 174.30(15) . . . . ?
C00I C00D C00S C010 -178.09(16) . . . . ?
C00J C00M C00V C00Y -179.20(16) . . . . ?
C7 C00G C012 C00Y 1.9(2) . . . . ?
C7 C00M C00V C00Y -1.7(3) . . . . ?
C00M C00J C013 K1 129.3(3) . . . 1_655 ?
C00M C00V C00Y C012 -2.8(3) . . . . ?
C00N C00P C00U C010 174.68(16) . . . . ?
C3 C2 C1 K1 81.06(16) . . . . ?
C3 C2 C1 Si1 -101.85(17) . . . . ?
C00P C00U C010 C00S -1.7(3) . . . . ?
C1 Si1 N1 Co1 -43.26(9) . . . . ?
C1 Si1 N1 C7 137.21(13) . . . . ?
C1 C2 C3 Co1 103.45(16) . . . . ?
C00S C00D C8 N2 173.97(15) . . . . ?
C00S C00D C8 C00P -4.0(2) . . . . ?
C00S C00D C00I C01D -49.1(2) . . . . ?
C00S C00D C00I C01K 74.2(2) . . . . ?
C00T Si1 N1 Co1 72.98(10) . . . . ?
C00T Si1 N1 C7 -106.55(14) . . . . ?
C00T Si1 C1 C2 -79.65(13) . . . . ?
C00V C00Y C012 C00G 2.7(3) . . . . ?
C00W Si2 N2 Co1 78.81(10) . . . . ?
C00W Si2 N2 C8 -107.87(15) . . . . ?
C00W Si2 C4 C5 -85.98(14) . . . . ?
C4 Si2 N2 Co1 -39.28(9) . . . . ?
C4 Si2 N2 C8 134.05(14) . . . . ?
C00Z C00F C00G C7 -134.86(16) . . . . ?
C00Z C00F C00G C012 46.6(2) . . . . ?
C011 Si1 N1 Co1 -164.06(8) . . . . ?
C011 Si1 N1 C7 16.41(16) . . . . ?
C011 Si1 C1 C2 164.68(12) . . . . ?
C012 C00G C7 N1 172.06(15) . . . . ?
C012 C00G C7 C00M -6.3(2) . . . . ?
C013 C00J C00M C7 122.36(17) . . . . ?
C013 C00J C00M C00V -60.2(2) . . . . ?
C014 O008 C01H C01L -174.78(15) . . . . ?
C015 O005 C01G C01C -174.36(16) . . . . ?
C016 O009 C01L C01H 178.61(15) . . . . ?
C017 C00N C00P C8 -124.97(17) . . . . ?
C017 C00N C00P C00U 58.2(2) . . . . ?
C018 O006 C01C C01G -177.31(15) . . . . ?
C019 C00F C00G C7 101.63(18) . . . . ?
C019 C00F C00G C012 -76.96(19) . . . . ?
C01A Si2 N2 Co1 -159.72(8) . . . . ?
C01A Si2 N2 C8 13.60(17) . . . . ?
C01A Si2 C4 C5 158.25(13) . . . . ?
C01B O007 C01M C018 173.64(15) . . . . ?
C01C O006 C018 C01M 174.53(15) . . . . ?
C01E O00A C01F C014 -172.72(15) . . . . ?
C01F O00A C01E C01B -178.35(16) . . . . ?
C01G O005 C015 C016 -177.45(16) . . . . ?
C01H O008 C014 C01F 171.34(15) . . . . ?
C01I C00J C00M C7 -113.95(18) . . . . ?
C01I C00J C00M C00V 63.5(2) . . . . ?
C01I C00J C013 K1 4.8(4) . . . 1_655 ?
C01J C00N C00P C8 112.83(18) . . . . ?
C01J C00N C00P C00U -64.0(2) . . . . ?
C01L O009 C016 C015 178.50(15) . . . . ?
C01M O007 C01B C01E -177.35(15) . . . . ?
